data_7112634
loop_
_publ_author_name
'Davin Tan'
'Vjekoslav Strukil'
'Cristina Mottillo'
'Tomislav Friscic'

_publ_section_title
;
 Mechanosynthesis of pharmaceutically relevant sulfonyl-(thio)ureas
;
_journal_name_full Chem.Commun.
_journal_page_first 5248
_journal_paper_doi 10.1039/C3CC47905F
_journal_volume 50
_journal_year 2014
_chemical_formula_moiety 'C13 H17 Cl N2 O3 S'
_chemical_formula_sum 'C13 H17 Cl N2 O3 S'
_chemical_formula_weight 316.80
_chemical_name_common 4-chloro-N-(cyclohexylcarbamoyl)benzenesulfonamide
_chemical_name_systematic
;
 ?
;
_space_group_IT_number 14
_symmetry_cell_setting monoclinic
_symmetry_space_group_name_Hall '-P 2ybc'
_symmetry_space_group_name_H-M 'P 1 21/c 1'
_atom_sites_solution_hydrogens geom
_atom_sites_solution_primary direct
_atom_sites_solution_secondary difmap
_audit_creation_method SHELXL-97
_cell_angle_alpha 90.00
_cell_angle_beta 97.5800(10)
_cell_angle_gamma 90.00
_cell_formula_units_Z 8
_cell_length_a 9.3333(8)
_cell_length_b 16.0646(14)
_cell_length_c 19.6441(17)
_cell_measurement_reflns_used 9898
_cell_measurement_temperature 293(2)
_cell_measurement_theta_max 27.45
_cell_measurement_theta_min 2.45
_cell_volume 2919.6(4)
_computing_cell_refinement 'Bruker SAINT'
_computing_data_collection 'Bruker APEX2'
_computing_data_reduction 'Bruker SAINT'
_computing_molecular_graphics 'Bruker SHELXTL'
_computing_publication_material 'Bruker SHELXTL'
_computing_structure_refinement 'SHELXL-97 (Sheldrick, 1997)'
_computing_structure_solution 'SHELXS-97 (Sheldrick, 2008)'
_diffrn_ambient_temperature 293(2)
_diffrn_measured_fraction_theta_full 0.967
_diffrn_measured_fraction_theta_max 0.967
_diffrn_measurement_device_type 'Bruker APEX-II CCD'
_diffrn_measurement_method '\f and \w scans'
_diffrn_radiation_monochromator graphite
_diffrn_radiation_source 'fine-focus sealed tube'
_diffrn_radiation_type MoK\a
_diffrn_radiation_wavelength 0.71073
_diffrn_reflns_av_R_equivalents 0.0339
_diffrn_reflns_av_sigmaI/netI 0.0279
_diffrn_reflns_limit_h_max 12
_diffrn_reflns_limit_h_min -12
_diffrn_reflns_limit_k_max 20
_diffrn_reflns_limit_k_min -20
_diffrn_reflns_limit_l_max 25
_diffrn_reflns_limit_l_min -25
_diffrn_reflns_number 32712
_diffrn_reflns_theta_full 27.73
_diffrn_reflns_theta_max 27.73
_diffrn_reflns_theta_min 1.64
_diffrn_standards_number 0
_exptl_absorpt_coefficient_mu 0.413
_exptl_absorpt_correction_T_max 0.980
_exptl_absorpt_correction_T_min 0.941
_exptl_absorpt_correction_type multi-scan
_exptl_absorpt_process_details 'SADABS (Sheldrick, 1996)'
_exptl_crystal_colour Colourless
_exptl_crystal_density_diffrn 1.441
_exptl_crystal_density_method 'not measured'
_exptl_crystal_description Needles
_exptl_crystal_F_000 1328
_exptl_crystal_size_max 0.15
_exptl_crystal_size_mid 0.10
_exptl_crystal_size_min 0.05
_refine_diff_density_max 0.469
_refine_diff_density_min -0.464
_refine_diff_density_rms 0.053
_refine_ls_extinction_method none
_refine_ls_goodness_of_fit_ref 1.026
_refine_ls_hydrogen_treatment constr
_refine_ls_matrix_type full
_refine_ls_number_parameters 361
_refine_ls_number_reflns 6633
_refine_ls_number_restraints 0
_refine_ls_restrained_S_all 1.026
_refine_ls_R_factor_all 0.0449
_refine_ls_R_factor_gt 0.0336
_refine_ls_shift/su_max 0.001
_refine_ls_shift/su_mean 0.000
_refine_ls_structure_factor_coef Fsqd
_refine_ls_weighting_details 'calc w=1/[\s^2^(Fo^2^)+(0.0432P)^2^+1.4890P] where P=(Fo^2^+2Fc^2^)/3'
_refine_ls_weighting_scheme calc
_refine_ls_wR_factor_gt 0.0836
_refine_ls_wR_factor_ref 0.0897
_reflns_number_gt 5453
_reflns_number_total 6633
_reflns_threshold_expression >2sigma(I)
_cod_data_source_file c3cc47905f.txt
_cod_data_source_block davin1_0m
_cod_original_sg_symbol_H-M P2(1)/c
_cod_database_code 7112634

loop_
_symmetry_equiv_pos_as_xyz
'x, y, z'
'-x, y+1/2, -z+1/2'
'-x, -y, -z'
'x, -y-1/2, z-1/2'

loop_
_atom_site_label
_atom_site_type_symbol
_atom_site_fract_x
_atom_site_fract_y
_atom_site_fract_z
_atom_site_U_iso_or_equiv
_atom_site_adp_type
_atom_site_occupancy
_atom_site_symmetry_multiplicity
_atom_site_calc_flag
_atom_site_refinement_flags
O1 O 0.84708(11) 0.17696(7) 0.14644(6) 0.0211(2) Uani 1 1 d .
O2 O 0.81540(12) 0.35290(7) 0.13562(6) 0.0227(3) Uani 1 1 d .
O3 O 0.56729(12) 0.38564(7) 0.15980(6) 0.0231(3) Uani 1 1 d .
N1 N 0.64408(14) 0.09963(8) 0.11946(7) 0.0174(3) Uani 1 1 d .
H1N H 0.5512 0.0988 0.1151 0.021 Uiso 1 1 calc R
N2 N 0.62686(14) 0.24172(8) 0.13635(7) 0.0177(3) Uani 1 1 d .
H2N H 0.5365 0.2378 0.1210 0.021 Uiso 1 1 calc R
C13 C 0.71458(16) 0.17130(10) 0.13444(8) 0.0163(3) Uani 1 1 d .
C17 C 0.28682(17) 0.07652(10) 0.26061(8) 0.0176(3) Uani 1 1 d .
C16 C 0.42909(17) 0.10324(10) 0.27356(9) 0.0215(3) Uani 1 1 d .
H16 H 0.4865 0.1049 0.2383 0.026 Uiso 1 1 calc R
C15 C 0.48507(18) 0.12742(11) 0.33943(9) 0.0240(4) Uani 1 1 d .
H15 H 0.5801 0.1459 0.3486 0.029 Uiso 1 1 calc R
C18 C 0.2006(2) 0.07295(13) 0.31285(9) 0.0297(4) Uani 1 1 d .
H18 H 0.1054 0.0547 0.3037 0.036 Uiso 1 1 calc R
C14 C 0.39899(19) 0.12396(11) 0.39121(9) 0.0260(4) Uani 1 1 d .
C19 C 0.2572(2) 0.09667(14) 0.37861(10) 0.0361(5) Uani 1 1 d .
H19 H 0.2005 0.0943 0.4141 0.043 Uiso 1 1 calc R
O5 O 0.32671(12) 0.02800(8) 0.13847(6) 0.0239(3) Uani 1 1 d .
N3 N 0.13162(14) 0.13436(8) 0.14489(7) 0.0169(3) Uani 1 1 d .
H3N H 0.0403 0.1335 0.1310 0.020 Uiso 1 1 calc R
O4 O 0.09499(12) -0.00793(7) 0.18041(6) 0.0229(3) Uani 1 1 d .
C20 C 0.20850(16) 0.20844(10) 0.13992(8) 0.0170(3) Uani 1 1 d .
O6 O 0.34093(12) 0.20753(8) 0.14321(7) 0.0260(3) Uani 1 1 d .
N4 N 0.12646(14) 0.27681(8) 0.13291(7) 0.0201(3) Uani 1 1 d .
H4N H 0.0345 0.2718 0.1320 0.024 Uiso 1 1 calc R
C21 C 0.18798(17) 0.36016(10) 0.12676(9) 0.0202(3) Uani 1 1 d .
H21 H 0.2932 0.3547 0.1295 0.024 Uiso 1 1 calc R
C22 C 0.1311(2) 0.39813(10) 0.05753(9) 0.0233(4) Uani 1 1 d .
H22A H 0.0265 0.4014 0.0528 0.028 Uiso 1 1 calc R
H22B H 0.1575 0.3630 0.0210 0.028 Uiso 1 1 calc R
C24 C 0.1573(2) 0.54090(11) 0.10882(10) 0.0267(4) Uani 1 1 d .
H24A H 0.0533 0.5478 0.1051 0.032 Uiso 1 1 calc R
H24B H 0.2002 0.5954 0.1047 0.032 Uiso 1 1 calc R
C23 C 0.1941(2) 0.48523(11) 0.05129(10) 0.0281(4) Uani 1 1 d .
H23A H 0.2983 0.4815 0.0531 0.034 Uiso 1 1 calc R
H23B H 0.1555 0.5093 0.0074 0.034 Uiso 1 1 calc R
C26 C 0.1544(2) 0.41543(11) 0.18587(9) 0.0268(4) Uani 1 1 d .
H26A H 0.1974 0.3916 0.2291 0.032 Uiso 1 1 calc R
H26B H 0.0506 0.4180 0.1861 0.032 Uiso 1 1 calc R
C25 C 0.2135(2) 0.50338(12) 0.17867(10) 0.0304(4) Uani 1 1 d .
H25A H 0.1849 0.5385 0.2147 0.037 Uiso 1 1 calc R
H25B H 0.3183 0.5015 0.1840 0.037 Uiso 1 1 calc R
S1N S 0.21148(4) 0.04898(2) 0.17665(2) 0.01715(9) Uani 1 1 d .
S2N S 0.69077(4) 0.33196(2) 0.16710(2) 0.01772(10) Uani 1 1 d .
Cl1N Cl 0.86461(5) 0.26101(3) 0.48003(2) 0.02949(11) Uani 1 1 d .
Cl2N Cl 0.47133(5) 0.15383(4) 0.47354(2) 0.03937(13) Uani 1 1 d .
C4 C 0.74429(17) 0.31411(10) 0.25561(8) 0.0183(3) Uani 1 1 d .
C1 C 0.81981(19) 0.28315(10) 0.39337(8) 0.0211(3) Uani 1 1 d .
C7 C 0.72401(16) 0.02217(10) 0.11041(8) 0.0165(3) Uani 1 1 d .
H7 H 0.8113 0.0220 0.1441 0.020 Uiso 1 1 calc R
C3 C 0.88207(18) 0.28418(10) 0.27911(9) 0.0215(3) Uani 1 1 d .
H3 H 0.9484 0.2752 0.2485 0.026 Uiso 1 1 calc R
C2 C 0.91943(18) 0.26792(10) 0.34830(9) 0.0225(4) Uani 1 1 d .
H2 H 1.0105 0.2470 0.3645 0.027 Uiso 1 1 calc R
C5 C 0.64500(18) 0.32958(10) 0.30104(9) 0.0226(3) Uani 1 1 d .
H5 H 0.5534 0.3498 0.2849 0.027 Uiso 1 1 calc R
C8 C 0.7706(2) 0.01721(11) 0.03873(9) 0.0240(4) Uani 1 1 d .
H8A H 0.6861 0.0209 0.0044 0.029 Uiso 1 1 calc R
H8B H 0.8334 0.0638 0.0321 0.029 Uiso 1 1 calc R
C6 C 0.68368(19) 0.31454(11) 0.37057(9) 0.0250(4) Uani 1 1 d .
H6 H 0.6189 0.3254 0.4016 0.030 Uiso 1 1 calc R
C9 C 0.8501(2) -0.06430(11) 0.02963(9) 0.0259(4) Uani 1 1 d .
H9A H 0.8752 -0.0672 -0.0167 0.031 Uiso 1 1 calc R
H9B H 0.9389 -0.0658 0.0614 0.031 Uiso 1 1 calc R
C11 C 0.71236(19) -0.13373(11) 0.11441(10) 0.0256(4) Uani 1 1 d .
H11A H 0.7978 -0.1373 0.1482 0.031 Uiso 1 1 calc R
H11B H 0.6504 -0.1806 0.1215 0.031 Uiso 1 1 calc R
C10 C 0.7569(2) -0.13884(11) 0.04254(9) 0.0277(4) Uani 1 1 d .
H10A H 0.8107 -0.1898 0.0381 0.033 Uiso 1 1 calc R
H10B H 0.6714 -0.1399 0.0086 0.033 Uiso 1 1 calc R
C12 C 0.63235(18) -0.05270(10) 0.12476(9) 0.0232(4) Uani 1 1 d .
H12A H 0.5419 -0.0516 0.0941 0.028 Uiso 1 1 calc R
H12B H 0.6102 -0.0499 0.1716 0.028 Uiso 1 1 calc R

loop_
_atom_site_aniso_label
_atom_site_aniso_U_11
_atom_site_aniso_U_22
_atom_site_aniso_U_33
_atom_site_aniso_U_23
_atom_site_aniso_U_13
_atom_site_aniso_U_12
O1 0.0113(5) 0.0212(6) 0.0308(6) -0.0044(5) 0.0023(5) -0.0001(4)
O2 0.0164(6) 0.0231(6) 0.0287(6) 0.0029(5) 0.0034(5) -0.0035(5)
O3 0.0171(6) 0.0187(6) 0.0328(7) 0.0007(5) 0.0008(5) 0.0033(5)
N1 0.0100(6) 0.0183(7) 0.0239(7) -0.0024(5) 0.0020(5) -0.0004(5)
N2 0.0099(6) 0.0180(7) 0.0248(7) -0.0034(5) 0.0008(5) -0.0014(5)
C13 0.0144(7) 0.0192(8) 0.0156(7) -0.0010(6) 0.0034(6) 0.0003(6)
C17 0.0167(8) 0.0162(8) 0.0194(8) 0.0000(6) 0.0010(6) 0.0016(6)
C16 0.0159(8) 0.0248(9) 0.0243(9) 0.0015(7) 0.0041(6) 0.0013(6)
C15 0.0167(8) 0.0234(9) 0.0306(9) -0.0009(7) -0.0013(7) 0.0001(6)
C18 0.0206(9) 0.0438(11) 0.0251(9) -0.0010(8) 0.0051(7) -0.0091(8)
C14 0.0256(9) 0.0293(9) 0.0216(9) -0.0030(7) -0.0022(7) -0.0002(7)
C19 0.0280(10) 0.0596(14) 0.0215(9) -0.0034(9) 0.0064(8) -0.0101(9)
O5 0.0194(6) 0.0280(7) 0.0245(6) -0.0046(5) 0.0036(5) 0.0083(5)
N3 0.0106(6) 0.0180(7) 0.0218(7) 0.0020(5) 0.0015(5) 0.0014(5)
O4 0.0207(6) 0.0166(6) 0.0303(7) -0.0012(5) -0.0005(5) -0.0016(5)
C20 0.0139(7) 0.0216(8) 0.0156(8) 0.0035(6) 0.0020(6) 0.0002(6)
O6 0.0113(6) 0.0267(7) 0.0401(7) 0.0102(5) 0.0042(5) 0.0004(5)
N4 0.0101(6) 0.0198(7) 0.0302(8) 0.0058(6) 0.0016(5) -0.0011(5)
C21 0.0127(7) 0.0194(8) 0.0283(9) 0.0063(7) 0.0023(6) -0.0018(6)
C22 0.0288(9) 0.0216(9) 0.0200(8) 0.0030(6) 0.0054(7) 0.0012(7)
C24 0.0243(9) 0.0191(9) 0.0360(10) 0.0023(7) 0.0015(7) -0.0011(7)
C23 0.0306(10) 0.0248(9) 0.0291(10) 0.0100(7) 0.0048(8) 0.0003(7)
C26 0.0298(10) 0.0288(10) 0.0208(9) 0.0017(7) -0.0007(7) -0.0107(8)
C25 0.0336(10) 0.0268(10) 0.0295(10) -0.0018(8) -0.0011(8) -0.0097(8)
S1N 0.01462(19) 0.01608(19) 0.0205(2) -0.00133(14) 0.00128(14) 0.00248(14)
S2N 0.01329(18) 0.01581(19) 0.0238(2) -0.00002(15) 0.00161(15) -0.00055(14)
Cl1N 0.0372(3) 0.0281(2) 0.0223(2) -0.00098(17) 0.00087(18) -0.00005(18)
Cl2N 0.0356(3) 0.0565(3) 0.0240(2) -0.0101(2) -0.00384(19) -0.0043(2)
C4 0.0173(8) 0.0147(8) 0.0225(8) -0.0025(6) 0.0014(6) -0.0022(6)
C1 0.0267(9) 0.0152(8) 0.0208(8) -0.0023(6) 0.0007(7) -0.0029(6)
C7 0.0131(7) 0.0182(8) 0.0180(8) -0.0018(6) 0.0010(6) 0.0012(6)
C3 0.0176(8) 0.0213(8) 0.0258(9) -0.0040(7) 0.0037(6) -0.0011(6)
C2 0.0177(8) 0.0204(8) 0.0285(9) -0.0026(7) -0.0009(7) -0.0002(6)
C5 0.0186(8) 0.0198(8) 0.0296(9) -0.0019(7) 0.0037(7) 0.0040(6)
C8 0.0300(9) 0.0242(9) 0.0184(8) -0.0009(6) 0.0057(7) 0.0031(7)
C6 0.0257(9) 0.0230(9) 0.0277(9) -0.0033(7) 0.0093(7) 0.0029(7)
C9 0.0303(9) 0.0304(10) 0.0175(8) -0.0049(7) 0.0058(7) 0.0052(8)
C11 0.0210(8) 0.0187(8) 0.0375(10) 0.0012(7) 0.0050(7) 0.0014(7)
C10 0.0266(9) 0.0238(9) 0.0303(10) -0.0095(7) -0.0054(7) 0.0060(7)
C12 0.0174(8) 0.0195(8) 0.0335(10) 0.0006(7) 0.0057(7) -0.0003(6)

loop_
_atom_type_symbol
_atom_type_description
_atom_type_scat_dispersion_real
_atom_type_scat_dispersion_imag
_atom_type_scat_source
C C 0.0033 0.0016 'International Tables Vol C Tables 4.2.6.8 and 6.1.1.4'
H H 0.0000 0.0000 'International Tables Vol C Tables 4.2.6.8 and 6.1.1.4'
N N 0.0061 0.0033 'International Tables Vol C Tables 4.2.6.8 and 6.1.1.4'
O O 0.0106 0.0060 'International Tables Vol C Tables 4.2.6.8 and 6.1.1.4'
S S 0.1246 0.1234 'International Tables Vol C Tables 4.2.6.8 and 6.1.1.4'
Cl Cl 0.1484 0.1585 'International Tables Vol C Tables 4.2.6.8 and 6.1.1.4'

loop_
_geom_angle_atom_site_label_1
_geom_angle_atom_site_label_2
_geom_angle_atom_site_label_3
_geom_angle
C13 N1 C7 120.70(13)
C13 N2 S2N 122.34(11)
O1 C13 N1 123.87(14)
O1 C13 N2 120.76(14)
N1 C13 N2 115.37(13)
C18 C17 C16 120.83(15)
C18 C17 S1N 118.91(13)
C16 C17 S1N 120.24(13)
C15 C16 C17 119.47(16)
C14 C15 C16 119.56(16)
C19 C18 C17 119.47(17)
C15 C14 C19 121.14(16)
C15 C14 Cl2N 118.92(14)
C19 C14 Cl2N 119.94(14)
C18 C19 C14 119.52(17)
C20 N3 S1N 121.65(11)
O6 C20 N4 125.03(15)
O6 C20 N3 120.49(14)
N4 C20 N3 114.46(13)
C20 N4 C21 122.23(13)
N4 C21 C22 110.19(13)
N4 C21 C26 110.25(13)
C22 C21 C26 111.38(14)
C21 C22 C23 110.25(14)
C23 C24 C25 110.62(15)
C24 C23 C22 110.67(15)
C21 C26 C25 110.72(14)
C24 C25 C26 111.24(14)
O4 S1N O5 120.39(7)
O4 S1N N3 104.07(7)
O5 S1N N3 109.41(7)
O4 S1N C17 108.93(7)
O5 S1N C17 108.38(7)
N3 S1N C17 104.52(7)
O2 S2N O3 120.39(7)
O2 S2N N2 108.90(7)
O3 S2N N2 104.18(7)
O2 S2N C4 108.88(7)
O3 S2N C4 108.40(7)
N2 S2N C4 105.01(7)
C5 C4 C3 120.86(15)
C5 C4 S2N 118.44(12)
C3 C4 S2N 120.70(13)
C6 C1 C2 121.41(16)
C6 C1 Cl1N 118.93(13)
C2 C1 Cl1N 119.65(13)
N1 C7 C12 109.81(12)
N1 C7 C8 111.40(13)
C12 C7 C8 111.33(14)
C2 C3 C4 119.53(16)
C3 C2 C1 119.38(15)
C6 C5 C4 119.46(16)
C9 C8 C7 110.73(14)
C1 C6 C5 119.35(16)
C10 C9 C8 111.02(15)
C10 C11 C12 111.51(15)
C9 C10 C11 110.10(14)
C7 C12 C11 110.60(13)

loop_
_geom_bond_atom_site_label_1
_geom_bond_atom_site_label_2
_geom_bond_distance
O1 C13 1.2314(19)
O2 S2N 1.4277(12)
O3 S2N 1.4313(12)
N1 C13 1.339(2)
N1 C7 1.4736(19)
N2 C13 1.400(2)
N2 S2N 1.6516(13)
C17 C18 1.386(2)
C17 C16 1.387(2)
C17 S1N 1.7621(16)
C16 C15 1.386(2)
C15 C14 1.378(3)
C18 C19 1.383(3)
C14 C19 1.385(3)
C14 Cl2N 1.7361(18)
O5 S1N 1.4302(12)
N3 C20 1.400(2)
N3 S1N 1.6441(13)
O4 S1N 1.4299(12)
C20 O6 1.2292(19)
C20 N4 1.336(2)
N4 C21 1.468(2)
C21 C22 1.521(2)
C21 C26 1.527(2)
C22 C23 1.529(2)
C24 C23 1.516(3)
C24 C25 1.527(3)
C26 C25 1.530(2)
S2N C4 1.7679(17)
Cl1N C1 1.7353(17)
C4 C5 1.391(2)
C4 C3 1.393(2)
C1 C6 1.385(2)
C1 C2 1.388(2)
C7 C12 1.524(2)
C7 C8 1.530(2)
C3 C2 1.383(2)
C5 C6 1.387(2)
C8 C9 1.527(2)
C9 C10 1.520(3)
C11 C10 1.526(3)
C11 C12 1.527(2)
